data_2201837
loop_
_publ_author_name
'Engelke, Lars'
'Bensch, Wolfgang'

_publ_section_title
;
 Bis[tris(1,3-diaminopropane)manganese(II)]
 octasulfidotetraantimonate(III) dihydrate
;
_journal_issue 6
_journal_name_full 'Acta Crystallographica Section E'
_journal_page_first m378
_journal_page_last m380
_journal_paper_doi 10.1107/S1600536803011036
_journal_volume 59
_journal_year 2003
_chemical_formula_iupac '[Mn (C3 H10 N2)3]2 [Sb4 S8], 2H2O'
_chemical_formula_moiety '2C9 H30 Mn1 N6 2+, Sb4 S8 4-, 2H2 O'
_chemical_formula_sum 'C18 H64 Mn2 N12 O2 S8 Sb4'
_chemical_formula_weight 1334.17
_chemical_name_systematic ?
_space_group_IT_number 14
_symmetry_cell_setting monoclinic
_symmetry_space_group_name_Hall '-P 2yn'
_symmetry_space_group_name_H-M 'P 1 21/n 1'
_atom_sites_solution_hydrogens geom
_atom_sites_solution_primary direct
_atom_sites_solution_secondary difmap
_audit_creation_method SHELXL-97
_cell_angle_alpha 90.00
_cell_angle_beta 91.56(3)
_cell_angle_gamma 90.00
_cell_formula_units_Z 2
_cell_length_a 9.4773(19)
_cell_length_b 19.579(4)
_cell_length_c 12.592(3)
_cell_measurement_reflns_used 126
_cell_measurement_temperature 293(2)
_cell_measurement_theta_max 19
_cell_measurement_theta_min 12
_cell_volume 2335.7(9)
_computing_cell_refinement DIF4
_computing_data_collection 'DIF4 (Stoe & Cie, 1992)'
_computing_data_reduction 'REDU4 (Stoe & Cie, 1992)'
_computing_molecular_graphics 'XP in SHELXTL (Bruker, 1998)'
_computing_publication_material 'CIFTAB in SHELXTL'
_computing_structure_refinement 'SHELXL97 (Sheldrick, 1997)'
_computing_structure_solution 'SHELXS97 (Sheldrick, 1997)'
_diffrn_ambient_temperature 293(2)
_diffrn_measured_fraction_theta_full 0.954
_diffrn_measured_fraction_theta_max 0.954
_diffrn_measurement_device_type 'Philips PW1100'
_diffrn_measurement_method \w
_diffrn_radiation_monochromator graphite
_diffrn_radiation_source 'fine-focus sealed tube'
_diffrn_radiation_type MoK\a
_diffrn_radiation_wavelength 0.71073
_diffrn_reflns_av_R_equivalents 0.0157
_diffrn_reflns_av_sigmaI/netI 0.0142
_diffrn_reflns_limit_h_max 12
_diffrn_reflns_limit_h_min 0
_diffrn_reflns_limit_k_max 1
_diffrn_reflns_limit_k_min -27
_diffrn_reflns_limit_l_max 17
_diffrn_reflns_limit_l_min -17
_diffrn_reflns_number 7248
_diffrn_reflns_theta_full 30.01
_diffrn_reflns_theta_max 30.01
_diffrn_reflns_theta_min 2.64
_diffrn_standards_decay_% none
_diffrn_standards_interval_time 120
_diffrn_standards_number 3
_exptl_absorpt_coefficient_mu 3.196
_exptl_absorpt_correction_T_max 0.641
_exptl_absorpt_correction_T_min 0.495
_exptl_absorpt_correction_type numerical
_exptl_absorpt_process_details '(X-SHAPE; Stoe & Cie, 1998)'
_exptl_crystal_colour yellow
_exptl_crystal_density_diffrn 1.897
_exptl_crystal_density_method 'not measured'
_exptl_crystal_description polyhedra
_exptl_crystal_F_000 1308
_exptl_crystal_size_max 0.22
_exptl_crystal_size_mid 0.19
_exptl_crystal_size_min 0.16
_refine_diff_density_max 1.692
_refine_diff_density_min -1.062
_refine_ls_extinction_method none
_refine_ls_goodness_of_fit_ref 1.182
_refine_ls_hydrogen_treatment mixed
_refine_ls_matrix_type full
_refine_ls_number_parameters 214
_refine_ls_number_reflns 6518
_refine_ls_number_restraints 3
_refine_ls_restrained_S_all 1.182
_refine_ls_R_factor_all 0.0371
_refine_ls_R_factor_gt 0.0321
_refine_ls_shift/su_max 0.002
_refine_ls_shift/su_mean 0.000
_refine_ls_structure_factor_coef Fsqd
_refine_ls_weighting_details 'w = 1/[\s^2^(Fo^2^)+(0.0455P)^2^+2.9874P] where P = (Fo^2^+2Fc^2^)/3'
_refine_ls_weighting_scheme calc
_refine_ls_wR_factor_gt 0.0899
_refine_ls_wR_factor_ref 0.0918
_reflns_number_gt 5895
_reflns_number_total 6515
_reflns_threshold_expression I>2\s(I)
_cod_data_source_file bt6281.cif
_cod_data_source_block I
_cod_depositor_comments
;
The following automatic conversions were performed:
'_geom_bond_publ_flag' value 'Y' changed to 'y' according to
'/home/saulius/struct/CIF-dictionaries/cif_core.dic' dictionary named
'cif_core.dic' version 2.4.1 from 2010-06-29 (13 times).

Automatic conversion script
Id: cif_fix_enum 1527 2010-12-29 10:47:43Z saulius 

The following automatic conversions were performed:

'_geom_bond_publ_flag' value 'Y' changed to 'y' according to
/home/saulius/struct/CIF-dictionaries/cif_core.dic dictionary named
'cif_core.dic' version 2.4.1 from 2010-06-29 (13
times).

'_geom_angle_publ_flag' value 'N' changed to 'n' according
to /home/saulius/struct/CIF-dictionaries/cif_core.dic dictionary
named 'cif_core.dic' version 2.4.1 from 2010-06-29 (41 time).

Automatic conversion script
Id: cif_fix_values 1715 2011-07-08 13:25:40Z adriana 

The following automatic conversions were performed:

'_refine_ls_weighting_scheme' value 'calc w =
1/[\s^2^(Fo^2^)+(0.0455P)^2^+2.9874P] where P = (Fo^2^+2Fc^2^)/3' was
changed to 'calc'. New tag '_refine_ls_weighting_details' was
created. The value of the new tag was set to 'w =
1/[\s^2^(Fo^2^)+(0.0455P)^2^+2.9874P] where P = (Fo^2^+2Fc^2^)/3'.

Automatic conversion script
Id: cif_fix_values 3143 2015-03-26 13:38:13Z robertas 
;
_cod_original_cell_volume 2335.6(8)
_cod_original_sg_symbol_H-M 'P 21/n'
_cod_database_code 2201837
_cod_database_fobs_code 2201837

loop_
_symmetry_equiv_pos_as_xyz
'x, y, z'
'-x+1/2, y+1/2, -z+1/2'
'-x, -y, -z'
'x-1/2, -y-1/2, z-1/2'

loop_
_atom_site_label
_atom_site_fract_x
_atom_site_fract_y
_atom_site_fract_z
_atom_site_U_iso_or_equiv
_atom_site_adp_type
_atom_site_calc_flag
_atom_site_refinement_flags
_atom_site_occupancy
_atom_site_disorder_assembly
_atom_site_disorder_group
_atom_site_type_symbol
Mn1 0.89270(6) 0.21041(3) 0.46332(4) 0.03759(12) Uani d . 1 . . Mn
N1 1.0165(3) 0.18843(18) 0.3102(3) 0.0444(7) Uani d . 1 . . N
H1A 1.0093 0.2243 0.2656 0.053 Uiso d R 1 . . H
H1B 1.1085 0.1818 0.3268 0.053 Uiso d R 1 . . H
N2 0.7544(4) 0.1342(2) 0.3751(3) 0.0487(8) Uani d . 1 . . N
H2A 0.7619 0.0929 0.4063 0.058 Uiso d R 1 . . H
H2B 0.6636 0.1475 0.3765 0.058 Uiso d R 1 . . H
N3 0.7623(3) 0.21612(15) 0.6156(2) 0.0389(6) Uani d . 1 . . N
H3A 0.7786 0.2561 0.6489 0.047 Uiso d R 1 . . H
H3B 0.6696 0.2136 0.5985 0.047 Uiso d R 1 . . H
N4 0.9987(4) 0.13341(18) 0.5731(3) 0.0450(7) Uani d . 1 . . N
H4A 0.9720 0.0910 0.5540 0.054 Uiso d R 1 . . H
H4B 1.0930 0.1364 0.5676 0.054 Uiso d R 1 . . H
N5 0.7914(4) 0.30858(18) 0.4008(2) 0.0452(7) Uani d . 1 . . N
H5A 0.7948 0.3096 0.3295 0.054 Uiso d R 1 . . H
H5B 0.7002 0.3101 0.4189 0.054 Uiso d R 1 . . H
N6 1.0509(4) 0.29247(17) 0.5146(3) 0.0464(7) Uani d . 1 . . N
H6A 1.0411 0.3025 0.5837 0.056 Uiso d R 1 . . H
H6B 1.1395 0.2774 0.5055 0.056 Uiso d R 1 . . H
C1 0.9571(5) 0.1274(2) 0.2588(3) 0.0513(9) Uani d . 1 . . C
H1 0.9889 0.0880 0.3012 0.062 Uiso d R 1 . . H
C2 0.8006(5) 0.1298(3) 0.2637(4) 0.0572(11) Uani d . 1 . . C
H2C 0.7655 0.1692 0.2244 0.069 Uiso d R 1 . . H
H2D 0.7608 0.0891 0.2306 0.069 Uiso d R 1 . . H
C3 1.0051(5) 0.1158(3) 0.1466(3) 0.0546(10) Uani d . 1 . . C
H3C 1.1063 0.1145 0.1463 0.066 Uiso d R 1 . . H
H3D 0.9714 0.1523 0.1018 0.066 Uiso d R 1 . . H
H3E 0.9680 0.0731 0.1205 0.066 Uiso d R 1 . . H
C4 0.9598(4) 0.14625(19) 0.6841(3) 0.0390(7) Uani d . 1 . . C
H4 1.0082 0.1880 0.7082 0.047 Uiso d R 1 . . H
C5 0.8031(4) 0.1590(2) 0.6867(3) 0.0458(8) Uani d . 1 . . C
H5C 0.7527 0.1181 0.6646 0.055 Uiso d R 1 . . H
H5D 0.7768 0.1697 0.7588 0.055 Uiso d R 1 . . H
C6 1.0044(5) 0.0882(2) 0.7588(4) 0.0568(11) Uani d . 1 . . C
H6C 1.1044 0.0811 0.7551 0.068 Uiso d R 1 . . H
H6D 0.9558 0.0471 0.7381 0.068 Uiso d R 1 . . H
H6E 0.9811 0.0999 0.8302 0.068 Uiso d R 1 . . H
C7 1.0243(5) 0.3541(2) 0.4487(3) 0.0481(9) Uani d . 1 . . C
H7 1.0521 0.3439 0.3761 0.058 Uiso d R 1 . . H
C8 0.8678(5) 0.3682(2) 0.4465(3) 0.0480(9) Uani d . 1 . . C
H8A 0.8366 0.3768 0.5180 0.058 Uiso d R 1 . . H
H8B 0.8477 0.4084 0.4038 0.058 Uiso d R 1 . . H
C9 1.1098(7) 0.4156(3) 0.4877(4) 0.0699(14) Uani d . 1 . . C
H9A 1.2085 0.4046 0.4878 0.084 Uiso d R 1 . . H
H9B 1.0830 0.4272 0.5584 0.084 Uiso d R 1 . . H
H9C 1.0918 0.4537 0.4413 0.084 Uiso d R 1 . . H
Sb1 0.44836(2) 0.092969(10) 0.550951(16) 0.03000(6) Uani d . 1 . . Sb
Sb2 0.33911(2) 0.042109(12) 0.274505(16) 0.03448(7) Uani d . 1 . . Sb
S1 0.25047(9) 0.03300(5) 0.45579(7) 0.03606(17) Uani d . 1 . . S
S2 0.34266(11) 0.18915(4) 0.62605(7) 0.04116(19) Uani d . 1 . . S
S3 0.43326(10) 0.01756(5) 0.70648(7) 0.04195(19) Uani d . 1 . . S
S4 0.41252(12) 0.15576(5) 0.27104(8) 0.0478(2) Uani d . 1 . . S
O1 0.4653(9) 0.2783(3) 0.4355(4) 0.119(2) Uani d D 1 . . O
H1O 0.438(10) 0.267(5) 0.497(3) 0.179 Uiso d D 1 . . H
H2O 0.417(9) 0.258(5) 0.388(5) 0.179 Uiso d D 1 . . H

loop_
_atom_site_aniso_label
_atom_site_aniso_U_11
_atom_site_aniso_U_22
_atom_site_aniso_U_33
_atom_site_aniso_U_12
_atom_site_aniso_U_13
_atom_site_aniso_U_23
Mn1 0.0369(3) 0.0400(3) 0.0359(2) 0.0023(2) -0.0006(2) -0.0025(2)
N1 0.0346(15) 0.0499(17) 0.0489(17) -0.0041(13) 0.0064(13) -0.0067(14)
N2 0.0394(17) 0.065(2) 0.0423(16) -0.0146(15) 0.0067(13) -0.0068(15)
N3 0.0331(14) 0.0375(14) 0.0460(16) 0.0028(11) -0.0003(12) -0.0064(12)
N4 0.0418(17) 0.0499(18) 0.0432(16) 0.0131(14) 0.0022(13) -0.0042(13)
N5 0.0468(18) 0.0534(18) 0.0350(14) 0.0090(14) -0.0029(12) 0.0035(13)
N6 0.0417(17) 0.0470(17) 0.0503(18) 0.0018(13) -0.0049(14) 0.0022(14)
C1 0.052(2) 0.057(2) 0.045(2) -0.0043(19) 0.0074(17) -0.0075(17)
C2 0.053(2) 0.071(3) 0.047(2) -0.011(2) 0.0023(18) -0.004(2)
C3 0.055(2) 0.064(3) 0.045(2) 0.008(2) 0.0094(18) -0.0034(19)
C4 0.0376(18) 0.0408(17) 0.0384(16) -0.0020(13) -0.0020(13) -0.0015(13)
C5 0.0365(18) 0.050(2) 0.051(2) -0.0035(15) 0.0068(15) 0.0040(16)
C6 0.055(3) 0.056(2) 0.058(2) -0.0012(19) -0.011(2) 0.0125(19)
C7 0.058(2) 0.050(2) 0.0356(17) -0.0070(18) 0.0048(16) 0.0040(15)
C8 0.064(3) 0.0398(18) 0.0401(18) 0.0077(17) 0.0041(17) 0.0063(14)
C9 0.086(4) 0.061(3) 0.062(3) -0.027(3) -0.008(3) 0.012(2)
Sb1 0.02437(11) 0.03266(11) 0.03318(11) -0.00047(7) 0.00439(7) -0.00220(7)
Sb2 0.03559(12) 0.03858(12) 0.02891(10) 0.00252(8) -0.00602(8) -0.00381(8)
S1 0.0287(4) 0.0413(4) 0.0384(4) -0.0011(3) 0.0037(3) -0.0065(3)
S2 0.0496(5) 0.0324(4) 0.0416(4) 0.0029(3) 0.0052(4) -0.0073(3)
S3 0.0410(5) 0.0471(5) 0.0383(4) 0.0105(4) 0.0108(3) 0.0079(3)
S4 0.0558(6) 0.0371(4) 0.0503(5) 0.0015(4) -0.0027(4) 0.0083(4)
O1 0.209(7) 0.081(3) 0.069(3) -0.054(4) 0.030(4) -0.010(2)

loop_
_atom_type_symbol
_atom_type_description
_atom_type_scat_dispersion_real
_atom_type_scat_dispersion_imag
_atom_type_scat_source
C C 0.0033 0.0016 'International Tables Vol C Tables 4.2.6.8 and 6.1.1.4'
H H 0.0000 0.0000 'International Tables Vol C Tables 4.2.6.8 and 6.1.1.4'
N N 0.0061 0.0033 'International Tables Vol C Tables 4.2.6.8 and 6.1.1.4'
S S 0.1246 0.1234 'International Tables Vol C Tables 4.2.6.8 and 6.1.1.4'
Mn Mn 0.3368 0.7283 'International Tables Vol C Tables 4.2.6.8 and 6.1.1.4'
Sb Sb -0.5866 1.5461 'International Tables Vol C Tables 4.2.6.8 and 6.1.1.4'
O O 0.0106 0.0060 'International Tables Vol C Tables 4.2.6.8 and 6.1.1.4'

loop_
_geom_angle_atom_site_label_1
_geom_angle_atom_site_label_2
_geom_angle_atom_site_label_3
_geom_angle_site_symmetry_1
_geom_angle_site_symmetry_3
_geom_angle
_geom_angle_publ_flag
N2 Mn1 N4 . . 95.87(14) n
N2 Mn1 N6 . . 166.85(13) n
N4 Mn1 N6 . . 91.09(13) n
N2 Mn1 N5 . . 98.86(14) n
N4 Mn1 N5 . . 161.64(12) n
N6 Mn1 N5 . . 76.76(12) n
N2 Mn1 N3 . . 97.10(11) n
N4 Mn1 N3 . . 76.37(11) n
N6 Mn1 N3 . . 95.37(12) n
N5 Mn1 N3 . . 90.92(12) n
N2 Mn1 N1 . . 76.64(12) n
N4 Mn1 N1 . . 99.05(12) n
N6 Mn1 N1 . . 91.28(13) n
N5 Mn1 N1 . . 94.99(13) n
N3 Mn1 N1 . . 171.97(12) n
C1 N1 Mn1 . . 108.7(2) n
C2 N2 Mn1 . . 108.7(3) n
C5 N3 Mn1 . . 109.2(2) n
C4 N4 Mn1 . . 110.3(2) n
C8 N5 Mn1 . . 109.4(2) n
C7 N6 Mn1 . . 108.4(2) n
N1 C1 C2 . . 109.2(4) n
N1 C1 C3 . . 114.4(4) n
C2 C1 C3 . . 111.6(4) n
N2 C2 C1 . . 111.2(4) n
N4 C4 C5 . . 108.7(3) n
N4 C4 C6 . . 112.6(3) n
C5 C4 C6 . . 111.5(3) n
N3 C5 C4 . . 110.7(3) n
N6 C7 C8 . . 108.2(3) n
N6 C7 C9 . . 112.5(4) n
C8 C7 C9 . . 112.0(4) n
N5 C8 C7 . . 109.4(3) n
S2 Sb1 S3 . . 97.25(4) n
S2 Sb1 S1 . . 104.37(3) n
S3 Sb1 S1 . . 92.33(4) n
S4 Sb2 S3 . 3_656 101.17(4) n
S4 Sb2 S1 . . 101.31(4) n
S3 Sb2 S1 3_656 . 101.30(4) n
Sb2 S1 Sb1 . . 98.07(4) n
Sb2 S3 Sb1 3_656 . 107.02(4) n

loop_
_geom_bond_atom_site_label_1
_geom_bond_atom_site_label_2
_geom_bond_site_symmetry_2
_geom_bond_distance
_geom_bond_publ_flag
Sb1 S2 . 2.3442(10) y
Sb1 S3 . 2.4598(10) y
Sb1 S1 . 2.4919(10) y
Sb2 S4 . 2.3322(11) y
Sb2 S3 3_656 2.4593(10) y
Sb2 S1 . 2.4602(11) y
S3 Sb2 3_656 2.4593(10) y
Mn1 N2 . 2.258(3) y
Mn1 N4 . 2.262(3) y
Mn1 N6 . 2.279(3) y
Mn1 N5 . 2.279(3) y
Mn1 N3 . 2.312(3) y
Mn1 N1 . 2.322(3) y
N1 C1 . 1.463(5) n
N2 C2 . 1.483(5) n
N3 C5 . 1.477(5) n
N4 C4 . 1.477(5) n
N5 C8 . 1.482(6) n
N6 C7 . 1.481(5) n
C1 C2 . 1.487(6) n
C1 C3 . 1.513(6) n
C4 C5 . 1.507(5) n
C4 C6 . 1.528(6) n
C7 C8 . 1.508(6) n
C7 C9 . 1.526(6) n

loop_
_geom_hbond_atom_site_label_D
_geom_hbond_atom_site_label_H
_geom_hbond_atom_site_label_A
_geom_hbond_site_symmetry_A
_geom_hbond_distance_DH
_geom_hbond_distance_HA
_geom_hbond_distance_DA
_geom_hbond_angle_DHA
N2 H2B S4 . 0.90 2.70 3.487(4) 147
N1 H1A S2 4_665 0.90 2.88 3.692(4) 150
N1 H1B S4 1_655 0.90 3.03 3.853(4) 153
N2 H2A S1 3_656 0.90 3.02 3.906(4) 168
N3 H3A S4 4_666 0.90 2.62 3.464(3) 157
N4 H4B S2 1_655 0.90 2.67 3.484(4) 152
N4 H4B S1 1_655 0.90 2.90 3.454(3) 121
N5 H5A S2 4_665 0.90 2.61 3.506(3) 172
N5 H5B O1 . 0.90 2.33 3.188(8) 160
N6 H6A S4 4_666 0.90 2.81 3.662(4) 159
N6 H6B S2 1_655 0.90 2.97 3.674(4) 136
O1 H1O S2 . 0.848(10) 2.43(5) 3.211(5) 154(9)
O1 H2O S4 . 0.849(10) 2.48(7) 3.199(5) 143(10)
